data_4038912
loop_
_publ_author_name
'Zhao, Yinjiao'
'Li, Yuda'
'Wang, Bei'
'Zhao, Jingfeng'
'Li, Liang'
'Luo, Xiao-Dong'
'Zhang, Hongbin'

_publ_section_title
;
 Total Synthesis of Dactylicapnosines A and B.
;
_journal_name_full 'The Journal of organic chemistry'
_journal_paper_doi 10.1021/acs.joc.0c01900
_journal_year 2020
_chemical_formula_moiety 'C23 H25 N O10'
_chemical_formula_sum 'C23 H25 N O10'
_chemical_formula_weight 475.44
_space_group_crystal_system monoclinic
_space_group_IT_number 14
_space_group_name_Hall '-P 2ybc'
_space_group_name_H-M_alt 'P 1 21/c 1'
_atom_sites_solution_hydrogens geom
_cell_angle_alpha 90
_cell_angle_beta 100.1420(10)
_cell_angle_gamma 90
_cell_formula_units_Z 4
_cell_length_a 10.3752(2)
_cell_length_b 9.7872(2)
_cell_length_c 21.5064(5)
_cell_measurement_reflns_used 9924
_cell_measurement_temperature 100.(2)
_cell_measurement_theta_max 72.3787
_cell_measurement_theta_min 4.1766
_cell_volume 2149.73(8)
_computing_cell_refinement 'SAINT V8.38A (Bruker AXS Inc., 2017)'
_computing_data_collection 'Bruker Instrument Service vV6.2.9'
_computing_data_reduction 'SAINT V8.38A (Bruker AXS Inc., 2017)'
_computing_structure_refinement 'SHELXL-2017/1 (Sheldrick, 2017)'
_computing_structure_solution 'SHELXT 2014/5 (Sheldrick, 2014)'
_diffrn_ambient_temperature 100.(2)
_diffrn_detector_area_resol_mean 7.3910
_diffrn_measured_fraction_theta_full 0.999
_diffrn_measured_fraction_theta_max 0.999
_diffrn_measurement_device_type 'Bruker D8 QUEST PHOTON II'
_diffrn_radiation_monochromator 'Helixos MX multilayer Optic'
_diffrn_radiation_type 'Cu K\a'
_diffrn_radiation_wavelength 1.54178
_diffrn_reflns_av_R_equivalents 0.0573
_diffrn_reflns_av_unetI/netI 0.0320
_diffrn_reflns_limit_h_max 12
_diffrn_reflns_limit_h_min -12
_diffrn_reflns_limit_k_max 12
_diffrn_reflns_limit_k_min -12
_diffrn_reflns_limit_l_max 26
_diffrn_reflns_limit_l_min -26
_diffrn_reflns_number 24000
_diffrn_reflns_theta_full 72.37
_diffrn_reflns_theta_max 72.37
_diffrn_reflns_theta_min 4.18
_diffrn_source 'Ius Diamond'
_diffrn_source_type Microfocus
_exptl_absorpt_coefficient_mu 0.986
_exptl_absorpt_correction_T_max 0.94
_exptl_absorpt_correction_T_min 0.77
_exptl_absorpt_correction_type multi-scan
_exptl_absorpt_process_details
;
SADABS-2016/2 - Bruker AXS area detector scaling and absorption correction
;
_exptl_crystal_colour 'clear light yellow'
_exptl_crystal_density_diffrn 1.469
_exptl_crystal_density_method 'not measured'
_exptl_crystal_description block
_exptl_crystal_F_000 1000
_exptl_crystal_size_max 0.190
_exptl_crystal_size_mid 0.160
_exptl_crystal_size_min 0.060
_refine_diff_density_max 0.320
_refine_diff_density_min -0.227
_refine_ls_extinction_method none
_refine_ls_goodness_of_fit_ref 1.039
_refine_ls_hydrogen_treatment constr
_refine_ls_matrix_type full
_refine_ls_number_parameters 314
_refine_ls_number_reflns 4251
_refine_ls_number_restraints 0
_refine_ls_restrained_S_all 1.039
_refine_ls_R_factor_all 0.0479
_refine_ls_R_factor_gt 0.0375
_refine_ls_shift/su_max 0.000
_refine_ls_shift/su_mean 0.000
_refine_ls_structure_factor_coef Fsqd
_refine_ls_weighting_details 'w=1/[\s^2^(Fo^2^)+(0.0425P)^2^+1.0357P] where P=(Fo^2^+2Fc^2^)/3'
_refine_ls_weighting_scheme calc
_refine_ls_wR_factor_gt 0.0891
_refine_ls_wR_factor_ref 0.0962
_reflns_number_gt 3606
_reflns_number_total 4251
_reflns_threshold_expression 'I > 2\s(I)'
_cod_data_source_file jo0c01900_si_002.cif
_cod_data_source_block zhb_zyj8
_cod_depositor_comments
;
The following automatic conversions were performed:

data item '_exptl_absorpt_correction_type' value 'Multi-Scan' was
changed to 'multi-scan' in accordance with the
/home/data/users/saulius/crontab/automatic-downloads/rss-feeds/ACS/lib/dictionaries/cif_core.dic
dictionary named 'cif_core.dic' version 2.4.2 last updated on
2011-04-26.

Automatic conversion script
Id: cif_fix_values 7556 2019-12-06 15:28:31Z antanas 
;
_cod_database_code 4038912

loop_
_space_group_symop_operation_xyz
'x, y, z'
'-x, y+1/2, -z+1/2'
'-x, -y, -z'
'x, -y-1/2, z-1/2'

loop_
_atom_site_type_symbol
_atom_site_label
_atom_site_fract_x
_atom_site_fract_y
_atom_site_fract_z
_atom_site_U_iso_or_equiv
_atom_site_adp_type
_atom_site_calc_flag
_atom_site_refinement_flags_adp
_atom_site_refinement_flags_occupancy
_atom_site_refinement_flags_posn
_atom_site_occupancy
_atom_site_disorder_assembly
_atom_site_disorder_group
O O1 0.21867(11) 0.90879(11) 0.30555(5) 0.0206(2) Uani d . . . 1 . .
O O2 0.19122(11) 0.35964(12) 0.55290(5) 0.0224(2) Uani d . . . 1 . .
O O3 0.16739(11) 0.66575(11) 0.22135(5) 0.0185(2) Uani d . . . 1 . .
O O4 0.32976(11) 0.51079(11) 0.26417(5) 0.0184(2) Uani d . . . 1 . .
O O5 0.08364(11) 0.59758(12) 0.33276(5) 0.0217(2) Uani d . . . 1 . .
O O6 0.48548(11) 0.71969(11) 0.26810(5) 0.0194(2) Uani d . . . 1 . .
H H25 0.500307 0.635623 0.265829 0.029 Uiso calc U . R 1 . .
O O7 0.36362(12) 0.96082(12) 0.24275(5) 0.0270(3) Uani d . . . 1 . .
O O8 0.72438(12) 0.93356(12) 0.45325(5) 0.0235(2) Uani d . . . 1 . .
O O9 0.75378(12) 0.99007(13) 0.55594(5) 0.0262(3) Uani d . . . 1 . .
O O10 0.17968(11) 0.41115(11) 0.42799(5) 0.0202(2) Uani d . . . 1 . .
N N1 0.58860(13) 0.84758(13) 0.51854(6) 0.0183(3) Uani d . . . 1 . .
C C1 0.14811(18) 1.03451(17) 0.28875(8) 0.0274(4) Uani d . . . 1 . .
H H12 0.209753 1.111251 0.293709 0.041 Uiso calc U . R 1 . .
H H11 0.083552 1.04801 0.316412 0.041 Uiso calc U . R 1 . .
H H1 0.103182 1.02956 0.244733 0.041 Uiso calc U . R 1 . .
C C2 0.32028(15) 0.88330(16) 0.27723(7) 0.0179(3) Uani d . . . 1 . .
C C3 0.37284(15) 0.73951(15) 0.29485(6) 0.0163(3) Uani d . . . 1 . .
C C4 0.39796(15) 0.72120(15) 0.36674(6) 0.0156(3) Uani d . . . 1 . .
C C5 0.30655(15) 0.63764(14) 0.38651(7) 0.0156(3) Uani d . . . 1 . .
C C6 0.32082(15) 0.60263(15) 0.45176(7) 0.0155(3) Uani d . . . 1 . .
C C7 0.24900(15) 0.49493(15) 0.47291(7) 0.0165(3) Uani d . . . 1 . .
C C8 0.26419(15) 0.46540(15) 0.53716(7) 0.0180(3) Uani d . . . 1 . .
C C9 0.19816(17) 0.33012(19) 0.61860(8) 0.0261(4) Uani d . . . 1 . .
H H3 0.288566 0.307347 0.637491 0.039 Uiso calc U . R 1 . .
H H2 0.140973 0.252541 0.623357 0.039 Uiso calc U . R 1 . .
H H4 0.169691 0.410262 0.639916 0.039 Uiso calc U . R 1 . .
C C10 0.41774(15) 0.67349(15) 0.49550(7) 0.0160(3) Uani d . . . 1 . .
C C11 0.43203(15) 0.63899(15) 0.56053(7) 0.0172(3) Uani d . . . 1 . .
C C12 0.53612(16) 0.71026(16) 0.60648(7) 0.0199(3) Uani d . . . 1 . .
H H20 0.619489 0.659062 0.610658 0.024 Uiso calc U . R 1 . .
H H19 0.509982 0.714539 0.648548 0.024 Uiso calc U . R 1 . .
C C13 0.55416(16) 0.85265(16) 0.58280(7) 0.0209(3) Uani d . . . 1 . .
H H18 0.472301 0.905403 0.581445 0.025 Uiso calc U . R 1 . .
H H17 0.624668 0.899513 0.612093 0.025 Uiso calc U . R 1 . .
C C14 0.50283(15) 0.77200(15) 0.47261(7) 0.0165(3) Uani d . . . 1 . .
C C15 0.49630(15) 0.78887(15) 0.40817(7) 0.0163(3) Uani d . . . 1 . .
H H13 0.557614 0.845485 0.392413 0.02 Uiso calc U . R 1 . .
C C16 0.26216(15) 0.63176(15) 0.27334(7) 0.0160(3) Uani d . . . 1 . .
C C17 0.21494(17) 0.66700(18) 0.16222(7) 0.0240(3) Uani d . . . 1 . .
H H7 0.273124 0.745545 0.161232 0.036 Uiso calc U . R 1 . .
H H6 0.140709 0.673856 0.12721 0.036 Uiso calc U . R 1 . .
H H5 0.263288 0.582436 0.15806 0.036 Uiso calc U . R 1 . .
C C18 0.24751(17) 0.39174(16) 0.25429(8) 0.0229(3) Uani d . . . 1 . .
H H8 0.211304 0.372935 0.292535 0.034 Uiso calc U . R 1 . .
H H10 0.299327 0.313206 0.244776 0.034 Uiso calc U . R 1 . .
H H9 0.175829 0.40793 0.218813 0.034 Uiso calc U . R 1 . .
C C19 0.19912(15) 0.61536(15) 0.33320(7) 0.0158(3) Uani d . . . 1 . .
C C20 0.69176(15) 0.92372(15) 0.50434(7) 0.0195(3) Uani d . . . 1 . .
C C21 0.85929(18) 1.07782(19) 0.54580(9) 0.0300(4) Uani d . . . 1 . .
H H14 0.93371 1.022032 0.538589 0.045 Uiso calc U . R 1 . .
H H15 0.886009 1.135528 0.583078 0.045 Uiso calc U . R 1 . .
H H16 0.830077 1.135692 0.508817 0.045 Uiso calc U . R 1 . .
C C22 0.35425(15) 0.54011(16) 0.58033(7) 0.0184(3) Uani d . . . 1 . .
H H21 0.361711 0.522031 0.624222 0.022 Uiso calc U . R 1 . .
C C23 0.04287(17) 0.3925(2) 0.42900(8) 0.0293(4) Uani d . . . 1 . .
H H22 0.031609 0.318028 0.458023 0.044 Uiso calc U . R 1 . .
H H24 -0.002964 0.369768 0.386434 0.044 Uiso calc U . R 1 . .
H H23 0.006537 0.477017 0.443229 0.044 Uiso calc U . R 1 . .

loop_
_atom_site_aniso_label
_atom_site_aniso_U_11
_atom_site_aniso_U_22
_atom_site_aniso_U_33
_atom_site_aniso_U_12
_atom_site_aniso_U_13
_atom_site_aniso_U_23
O1 0.0271(6) 0.0175(5) 0.0170(5) 0.0049(4) 0.0033(4) 0.0018(4)
O2 0.0290(6) 0.0236(6) 0.0148(5) -0.0023(5) 0.0042(4) 0.0058(4)
O3 0.0220(5) 0.0222(5) 0.0099(5) 0.0020(4) -0.0009(4) 0.0002(4)
O4 0.0209(5) 0.0163(5) 0.0172(5) 0.0017(4) 0.0015(4) -0.0023(4)
O5 0.0205(6) 0.0277(6) 0.0164(5) -0.0009(4) 0.0020(4) 0.0008(4)
O6 0.0211(6) 0.0223(5) 0.0156(5) 0.0000(4) 0.0052(4) -0.0010(4)
O7 0.0309(6) 0.0251(6) 0.0246(6) -0.0018(5) 0.0035(5) 0.0097(5)
O8 0.0280(6) 0.0241(6) 0.0173(5) -0.0044(5) 0.0013(4) -0.0007(4)
O9 0.0265(6) 0.0304(6) 0.0210(5) -0.0086(5) 0.0021(5) -0.0093(5)
O10 0.0224(6) 0.0204(5) 0.0173(5) -0.0028(4) 0.0025(4) -0.0016(4)
N1 0.0227(7) 0.0182(6) 0.0124(6) 0.0001(5) -0.0016(5) -0.0018(5)
C1 0.0322(9) 0.0234(8) 0.0244(8) 0.0092(7) -0.0011(7) 0.0038(7)
C2 0.0216(7) 0.0196(7) 0.0106(6) -0.0027(6) -0.0026(5) -0.0002(5)
C3 0.0190(7) 0.0183(7) 0.0108(6) -0.0007(6) 0.0010(5) 0.0000(5)
C4 0.0211(7) 0.0144(7) 0.0108(6) 0.0040(5) 0.0014(5) 0.0004(5)
C5 0.0194(7) 0.0139(6) 0.0128(7) 0.0030(5) 0.0012(5) -0.0011(5)
C6 0.0185(7) 0.0158(7) 0.0121(6) 0.0038(6) 0.0026(5) -0.0005(5)
C7 0.0187(7) 0.0162(7) 0.0138(7) 0.0028(6) 0.0009(5) -0.0009(5)
C8 0.0207(7) 0.0167(7) 0.0174(7) 0.0049(6) 0.0052(6) 0.0031(6)
C9 0.0285(9) 0.0329(9) 0.0177(7) 0.0009(7) 0.0063(6) 0.0088(7)
C10 0.0205(7) 0.0148(7) 0.0120(6) 0.0047(6) 0.0013(5) -0.0001(5)
C11 0.0223(8) 0.0174(7) 0.0112(6) 0.0060(6) 0.0010(5) -0.0012(5)
C12 0.0238(8) 0.0242(8) 0.0107(6) 0.0031(6) 0.0006(6) -0.0017(6)
C13 0.0258(8) 0.0218(8) 0.0138(7) 0.0004(6) 0.0001(6) -0.0052(6)
C14 0.0183(7) 0.0150(7) 0.0147(7) 0.0042(6) -0.0014(5) -0.0019(5)
C15 0.0208(7) 0.0143(7) 0.0136(7) 0.0005(5) 0.0023(5) 0.0011(5)
C16 0.0202(7) 0.0156(7) 0.0116(6) 0.0014(6) 0.0009(5) -0.0003(5)
C17 0.0304(9) 0.0297(8) 0.0114(7) 0.0019(7) 0.0020(6) 0.0021(6)
C18 0.0284(8) 0.0164(7) 0.0223(7) -0.0013(6) 0.0004(6) -0.0049(6)
C19 0.0199(7) 0.0144(6) 0.0127(6) 0.0011(6) 0.0019(5) 0.0001(5)
C20 0.0226(8) 0.0160(7) 0.0177(7) 0.0035(6) -0.0026(6) -0.0016(6)
C21 0.0275(9) 0.0331(9) 0.0292(9) -0.0089(7) 0.0044(7) -0.0114(7)
C22 0.0245(8) 0.0206(7) 0.0102(6) 0.0066(6) 0.0032(5) 0.0009(6)
C23 0.0246(8) 0.0400(10) 0.0221(8) -0.0085(7) 0.0005(6) 0.0039(7)

loop_
_atom_type_symbol
_atom_type_description
_atom_type_scat_dispersion_real
_atom_type_scat_dispersion_imag
_atom_type_scat_source
C C 0.0181 0.0091 'International Tables Vol C Tables 4.2.6.8 and 6.1.1.4'
H H 0.0000 0.0000 'International Tables Vol C Tables 4.2.6.8 and 6.1.1.4'
N N 0.0311 0.0180 'International Tables Vol C Tables 4.2.6.8 and 6.1.1.4'
O O 0.0492 0.0322 'International Tables Vol C Tables 4.2.6.8 and 6.1.1.4'

loop_
_geom_angle_atom_site_label_1
_geom_angle_atom_site_label_2
_geom_angle_atom_site_label_3
_geom_angle_site_symmetry_1
_geom_angle_site_symmetry_3
_geom_angle
_geom_angle_publ_flag
C2 O1 C1 . . 116.91(12) ?
C8 O2 C9 . . 117.77(13) ?
C16 O3 C17 . . 114.01(12) ?
C16 O4 C18 . . 113.89(12) ?
C3 O6 H25 . . 109.5 ?
C20 O9 C21 . . 115.39(13) ?
C7 O10 C23 . . 117.59(12) ?
C20 N1 C14 . . 122.93(12) ?
C20 N1 C13 . . 120.62(12) ?
C14 N1 C13 . . 116.18(13) ?
O1 C1 H12 . . 109.5 ?
O1 C1 H11 . . 109.5 ?
H12 C1 H11 . . 109.5 ?
O1 C1 H1 . . 109.5 ?
H12 C1 H1 . . 109.5 ?
H11 C1 H1 . . 109.5 ?
O7 C2 O1 . . 125.21(15) ?
O7 C2 C3 . . 125.21(14) ?
O1 C2 C3 . . 109.58(12) ?
O6 C3 C2 . . 108.13(12) ?
O6 C3 C4 . . 113.04(12) ?
C2 C3 C4 . . 110.29(12) ?
O6 C3 C16 . . 113.92(12) ?
C2 C3 C16 . . 109.54(12) ?
C4 C3 C16 . . 101.81(11) ?
C5 C4 C15 . . 123.41(13) ?
C5 C4 C3 . . 112.17(13) ?
C15 C4 C3 . . 124.27(13) ?
C4 C5 C6 . . 119.28(14) ?
C4 C5 C19 . . 108.50(12) ?
C6 C5 C19 . . 131.73(14) ?
C7 C6 C5 . . 121.81(14) ?
C7 C6 C10 . . 120.02(13) ?
C5 C6 C10 . . 118.02(13) ?
O10 C7 C8 . . 121.92(13) ?
O10 C7 C6 . . 117.45(12) ?
C8 C7 C6 . . 120.04(14) ?
O2 C8 C7 . . 115.73(14) ?
O2 C8 C22 . . 124.58(13) ?
C7 C8 C22 . . 119.65(14) ?
O2 C9 H3 . . 109.5 ?
O2 C9 H2 . . 109.5 ?
H3 C9 H2 . . 109.5 ?
O2 C9 H4 . . 109.5 ?
H3 C9 H4 . . 109.5 ?
H2 C9 H4 . . 109.5 ?
C11 C10 C6 . . 118.15(14) ?
C11 C10 C14 . . 121.85(14) ?
C6 C10 C14 . . 119.91(13) ?
C22 C11 C10 . . 120.46(14) ?
C22 C11 C12 . . 121.10(13) ?
C10 C11 C12 . . 118.41(14) ?
C11 C12 C13 . . 108.97(12) ?
C11 C12 H20 . . 109.9 ?
C13 C12 H20 . . 109.9 ?
C11 C12 H19 . . 109.9 ?
C13 C12 H19 . . 109.9 ?
H20 C12 H19 . . 108.3 ?
N1 C13 C12 . . 110.34(12) ?
N1 C13 H18 . . 109.6 ?
C12 C13 H18 . . 109.6 ?
N1 C13 H17 . . 109.6 ?
C12 C13 H17 . . 109.6 ?
H18 C13 H17 . . 108.1 ?
C15 C14 N1 . . 123.34(14) ?
C15 C14 C10 . . 119.55(13) ?
N1 C14 C10 . . 117.11(13) ?
C14 C15 C4 . . 118.87(14) ?
C14 C15 H13 . . 120.6 ?
C4 C15 H13 . . 120.6 ?
O3 C16 O4 . . 112.77(11) ?
O3 C16 C19 . . 110.47(12) ?
O4 C16 C19 . . 108.81(12) ?
O3 C16 C3 . . 116.94(12) ?
O4 C16 C3 . . 104.47(12) ?
C19 C16 C3 . . 102.63(11) ?
O3 C17 H7 . . 109.5 ?
O3 C17 H6 . . 109.5 ?
H7 C17 H6 . . 109.5 ?
O3 C17 H5 . . 109.5 ?
H7 C17 H5 . . 109.5 ?
H6 C17 H5 . . 109.5 ?
O4 C18 H8 . . 109.5 ?
O4 C18 H10 . . 109.5 ?
H8 C18 H10 . . 109.5 ?
O4 C18 H9 . . 109.5 ?
H8 C18 H9 . . 109.5 ?
H10 C18 H9 . . 109.5 ?
O5 C19 C5 . . 130.00(13) ?
O5 C19 C16 . . 124.76(13) ?
C5 C19 C16 . . 105.05(12) ?
O8 C20 O9 . . 122.72(15) ?
O8 C20 N1 . . 126.54(14) ?
O9 C20 N1 . . 110.73(13) ?
O9 C21 H14 . . 109.5 ?
O9 C21 H15 . . 109.5 ?
H14 C21 H15 . . 109.5 ?
O9 C21 H16 . . 109.5 ?
H14 C21 H16 . . 109.5 ?
H15 C21 H16 . . 109.5 ?
C11 C22 C8 . . 121.41(13) ?
C11 C22 H21 . . 119.3 ?
C8 C22 H21 . . 119.3 ?
O10 C23 H22 . . 109.5 ?
O10 C23 H24 . . 109.5 ?
H22 C23 H24 . . 109.5 ?
O10 C23 H23 . . 109.5 ?
H22 C23 H23 . . 109.5 ?
H24 C23 H23 . . 109.5 ?

loop_
_geom_bond_atom_site_label_1
_geom_bond_atom_site_label_2
_geom_bond_site_symmetry_2
_geom_bond_distance
_geom_bond_publ_flag
O1 C2 . 1.331(2) ?
O1 C1 . 1.4448(19) ?
O2 C8 . 1.3600(19) ?
O2 C9 . 1.4314(18) ?
O3 C16 . 1.3931(17) ?
O3 C17 . 1.4427(18) ?
O4 C16 . 1.4075(18) ?
O4 C18 . 1.4378(19) ?
O5 C19 . 1.2090(19) ?
O6 C3 . 1.4040(18) ?
O6 H25 . 0.84 ?
O7 C2 . 1.2022(19) ?
O8 C20 . 1.209(2) ?
O9 C20 . 1.3475(19) ?
O9 C21 . 1.438(2) ?
O10 C7 . 1.3705(18) ?
O10 C23 . 1.435(2) ?
N1 C20 . 1.382(2) ?
N1 C14 . 1.4161(19) ?
N1 C13 . 1.4878(19) ?
C1 H12 . 0.98 ?
C1 H11 . 0.98 ?
C1 H1 . 0.98 ?
C2 C3 . 1.532(2) ?
C3 C4 . 1.5325(18) ?
C3 C16 . 1.568(2) ?
C4 C5 . 1.375(2) ?
C4 C15 . 1.398(2) ?
C5 C6 . 1.427(2) ?
C5 C19 . 1.468(2) ?
C6 C7 . 1.412(2) ?
C6 C10 . 1.430(2) ?
C7 C8 . 1.393(2) ?
C8 C22 . 1.402(2) ?
C9 H3 . 0.98 ?
C9 H2 . 0.98 ?
C9 H4 . 0.98 ?
C10 C11 . 1.421(2) ?
C10 C14 . 1.451(2) ?
C11 C22 . 1.375(2) ?
C11 C12 . 1.501(2) ?
C12 C13 . 1.507(2) ?
C12 H20 . 0.99 ?
C12 H19 . 0.99 ?
C13 H18 . 0.99 ?
C13 H17 . 0.99 ?
C14 C15 . 1.385(2) ?
C15 H13 . 0.95 ?
C16 C19 . 1.5516(19) ?
C17 H7 . 0.98 ?
C17 H6 . 0.98 ?
C17 H5 . 0.98 ?
C18 H8 . 0.98 ?
C18 H10 . 0.98 ?
C18 H9 . 0.98 ?
C21 H14 . 0.98 ?
C21 H15 . 0.98 ?
C21 H16 . 0.98 ?
C22 H21 . 0.95 ?
C23 H22 . 0.98 ?
C23 H24 . 0.98 ?
C23 H23 . 0.98 ?

loop_
_geom_hbond_atom_site_label_D
_geom_hbond_atom_site_label_H
_geom_hbond_atom_site_label_A
_geom_hbond_site_symmetry_A
_geom_hbond_distance_DH
_geom_hbond_distance_HA
_geom_hbond_distance_DA
_geom_hbond_angle_DHA
_geom_hbond_publ_flag
O6 H25 O4 . 0.84 2.15 2.5979(15) 113.6 ?
O6 H25 O7 2_645 0.84 2.25 3.0089(16) 151.0 ?
C1 H1 O5 2 0.98 2.42 3.283(2) 147.1 ?
C12 H20 O10 3_666 0.99 2.47 3.3803(19) 152.2 ?
C13 H18 O8 3_676 0.99 2.58 3.541(2) 163.1 ?
C15 H13 O8 . 0.95 2.16 2.7816(19) 122.2 ?
C18 H10 O6 2_645 0.98 2.47 3.348(2) 148.5 ?
C22 H21 O7 4_576 0.95 2.55 3.4773(18) 164.9 ?
C23 H23 O2 3_566 0.98 2.61 3.502(2) 150.9 ?

loop_
_geom_torsion_atom_site_label_1
_geom_torsion_atom_site_label_2
_geom_torsion_atom_site_label_3
_geom_torsion_atom_site_label_4
_geom_torsion_site_symmetry_1
_geom_torsion_site_symmetry_2
_geom_torsion_site_symmetry_3
_geom_torsion_site_symmetry_4
_geom_torsion
_geom_torsion_publ_flag
C1 O1 C2 O7 . . . . 6.0(2) ?
C1 O1 C2 C3 . . . . -173.53(12) ?
O7 C2 C3 O6 . . . . 4.8(2) ?
O1 C2 C3 O6 . . . . -175.72(11) ?
O7 C2 C3 C4 . . . . 128.84(16) ?
O1 C2 C3 C4 . . . . -51.65(16) ?
O7 C2 C3 C16 . . . . -119.89(16) ?
O1 C2 C3 C16 . . . . 59.61(15) ?
O6 C3 C4 C5 . . . . -131.61(13) ?
C2 C3 C4 C5 . . . . 107.21(14) ?
C16 C3 C4 C5 . . . . -9.00(16) ?
O6 C3 C4 C15 . . . . 52.74(19) ?
C2 C3 C4 C15 . . . . -68.44(18) ?
C16 C3 C4 C15 . . . . 175.35(13) ?
C15 C4 C5 C6 . . . . -8.5(2) ?
C3 C4 C5 C6 . . . . 175.85(13) ?
C15 C4 C5 C19 . . . . 164.38(14) ?
C3 C4 C5 C19 . . . . -11.31(17) ?
C4 C5 C6 C7 . . . . -165.57(14) ?
C19 C5 C6 C7 . . . . 23.5(2) ?
C4 C5 C6 C10 . . . . 9.9(2) ?
C19 C5 C6 C10 . . . . -160.95(15) ?
C23 O10 C7 C8 . . . . 62.55(19) ?
C23 O10 C7 C6 . . . . -126.33(15) ?
C5 C6 C7 O10 . . . . 9.8(2) ?
C10 C6 C7 O10 . . . . -165.67(13) ?
C5 C6 C7 C8 . . . . -178.96(14) ?
C10 C6 C7 C8 . . . . 5.6(2) ?
C9 O2 C8 C7 . . . . -176.71(14) ?
C9 O2 C8 C22 . . . . 5.8(2) ?
O10 C7 C8 O2 . . . . -8.9(2) ?
C6 C7 C8 O2 . . . . -179.80(13) ?
O10 C7 C8 C22 . . . . 168.75(13) ?
C6 C7 C8 C22 . . . . -2.1(2) ?
C7 C6 C10 C11 . . . . -4.5(2) ?
C5 C6 C10 C11 . . . . 179.91(13) ?
C7 C6 C10 C14 . . . . 172.16(13) ?
C5 C6 C10 C14 . . . . -3.4(2) ?
C6 C10 C11 C22 . . . . 0.0(2) ?
C14 C10 C11 C22 . . . . -176.63(14) ?
C6 C10 C11 C12 . . . . 178.34(13) ?
C14 C10 C11 C12 . . . . 1.8(2) ?
C22 C11 C12 C13 . . . . -150.18(14) ?
C10 C11 C12 C13 . . . . 31.44(18) ?
C20 N1 C13 C12 . . . . -132.36(14) ?
C14 N1 C13 C12 . . . . 53.47(17) ?
C11 C12 C13 N1 . . . . -57.42(16) ?
C20 N1 C14 C15 . . . . -13.9(2) ?
C13 N1 C14 C15 . . . . 160.15(14) ?
C20 N1 C14 C10 . . . . 166.71(13) ?
C13 N1 C14 C10 . . . . -19.27(19) ?
C11 C10 C14 C15 . . . . 171.54(14) ?
C6 C10 C14 C15 . . . . -5.0(2) ?
C11 C10 C14 N1 . . . . -9.0(2) ?
C6 C10 C14 N1 . . . . 174.46(13) ?
N1 C14 C15 C4 . . . . -172.55(13) ?
C10 C14 C15 C4 . . . . 6.9(2) ?
C5 C4 C15 C14 . . . . -0.2(2) ?
C3 C4 C15 C14 . . . . 175.00(13) ?
C17 O3 C16 O4 . . . . -51.00(17) ?
C17 O3 C16 C19 . . . . -173.00(12) ?
C17 O3 C16 C3 . . . . 70.16(16) ?
C18 O4 C16 O3 . . . . -61.79(15) ?
C18 O4 C16 C19 . . . . 61.15(15) ?
C18 O4 C16 C3 . . . . 170.20(11) ?
O6 C3 C16 O3 . . . . -92.89(15) ?
C2 C3 C16 O3 . . . . 28.35(17) ?
C4 C3 C16 O3 . . . . 145.10(12) ?
O6 C3 C16 O4 . . . . 32.53(15) ?
C2 C3 C16 O4 . . . . 153.77(11) ?
C4 C3 C16 O4 . . . . -89.48(12) ?
O6 C3 C16 C19 . . . . 146.06(12) ?
C2 C3 C16 C19 . . . . -92.70(13) ?
C4 C3 C16 C19 . . . . 24.04(14) ?
C4 C5 C19 O5 . . . . -147.94(16) ?
C6 C5 C19 O5 . . . . 23.7(3) ?
C4 C5 C19 C16 . . . . 27.17(15) ?
C6 C5 C19 C16 . . . . -161.20(15) ?
O3 C16 C19 O5 . . . . 18.5(2) ?
O4 C16 C19 O5 . . . . -105.78(16) ?
C3 C16 C19 O5 . . . . 143.92(15) ?
O3 C16 C19 C5 . . . . -156.91(12) ?
O4 C16 C19 C5 . . . . 78.78(14) ?
C3 C16 C19 C5 . . . . -31.52(14) ?
C21 O9 C20 O8 . . . . 2.1(2) ?
C21 O9 C20 N1 . . . . -177.17(13) ?
C14 N1 C20 O8 . . . . -2.0(2) ?
C13 N1 C20 O8 . . . . -175.75(15) ?
C14 N1 C20 O9 . . . . 177.24(13) ?
C13 N1 C20 O9 . . . . 3.47(19) ?
C10 C11 C22 C8 . . . . 3.6(2) ?
C12 C11 C22 C8 . . . . -174.77(14) ?
O2 C8 C22 C11 . . . . 174.94(14) ?
C7 C8 C22 C11 . . . . -2.5(2) ?
